data_4025558
loop_
_publ_author_name
'Hikaru Yanai'
'Yasuhiro Yoshino'
'Arata Takahashi'
'Takeo Taguchi'

_publ_contact_author_address
;
School of Pharmacy, Tokyo University of Pharmacy and Life Sciences,
1432-1 Horinouchi, Hachioji, Tokyo 192-0392, Japan
;
_publ_contact_author_email yanai@toyaku.ac.jp
_publ_contact_author_name 'Hikaru Yanai'
_publ_section_title
;
 Carbon Acid Induced Mukaiyama Aldol Type Reaction of Sterically Hindered
 Ketones
;
_journal_name_full 'Journal of Organic Chemistry'
_journal_page_first 5375
_journal_page_last 5378
_journal_paper_doi 10.1021/jo100915e
_journal_volume 75
_journal_year 2010
_chemical_formula_moiety 'C17 H29 Br O3 Si'
_chemical_formula_sum 'C17 H29 Br O3 Si'
_chemical_formula_weight 389.40
_chemical_melting_point 47.7
_chemical_name_systematic
; 
(S*)-4-Bromo-5-((1R*,2S*)-1-(tert-butyldimethylsilyloxy)-
2-methylcyclohexyl)furan-2(5H)-one
;
_space_group_IT_number 14
_symmetry_cell_setting monoclinic
_symmetry_space_group_name_Hall '-P 2ybc'
_symmetry_space_group_name_H-M 'P 1 21/c 1'
_atom_sites_solution_hydrogens geom
_atom_sites_solution_primary direct
_atom_sites_solution_secondary difmap
_audit_creation_date '28 April 09'
_audit_creation_method SHELXL-97
_cell_angle_alpha 90.00
_cell_angle_beta 110.1770(10)
_cell_angle_gamma 90.00
_cell_formula_units_Z 4
_cell_length_a 16.1308(13)
_cell_length_b 8.9024(7)
_cell_length_c 14.1885(11)
_cell_measurement_reflns_used 5261
_cell_measurement_temperature 90
_cell_measurement_theta_max 27.48
_cell_measurement_theta_min 2.65
_cell_volume 1912.5(3)
_computing_cell_refinement 'APEX2 (Bruker AXS, 2006)'
_computing_data_collection 'APEX2 (Bruker AXS, 2006)'
_computing_data_reduction 'SAINT (Bruker AXS, 2004)'
_computing_molecular_graphics 'XSHEL (Bruker AXS,2002)'
_computing_publication_material 'XCIF (Bruker AXS, 2001)'
_computing_structure_refinement 'SHELXL-97 (Sheldrick, 1997)'
_computing_structure_solution 'SHELXS-97 (Sheldrick, 1997)'
_diffrn_ambient_temperature 90
_diffrn_detector_area_resol_mean 8.333
_diffrn_measured_fraction_theta_full 0.984
_diffrn_measured_fraction_theta_max 0.984
_diffrn_measurement_device_type 'Bruker APEXII CCD area detector'
_diffrn_measurement_method 'phi and omega scans'
_diffrn_radiation_monochromator 'Bruker Helios multilayer confocal mirror'
_diffrn_radiation_source 'Bruker TXS fine-focus rotating anode'
_diffrn_radiation_type MoK\a
_diffrn_radiation_wavelength 0.71073
_diffrn_reflns_av_R_equivalents 0.0249
_diffrn_reflns_av_sigmaI/netI 0.0297
_diffrn_reflns_limit_h_max 17
_diffrn_reflns_limit_h_min -20
_diffrn_reflns_limit_k_max 11
_diffrn_reflns_limit_k_min -7
_diffrn_reflns_limit_l_max 18
_diffrn_reflns_limit_l_min -18
_diffrn_reflns_number 10646
_diffrn_reflns_theta_full 27.51
_diffrn_reflns_theta_max 27.51
_diffrn_reflns_theta_min 1.34
_exptl_absorpt_coefficient_mu 2.221
_exptl_absorpt_correction_T_max 0.5853
_exptl_absorpt_correction_T_min 0.5102
_exptl_absorpt_correction_type empirical
_exptl_absorpt_process_details
;
Crystal Faces plugin in Bruker APEX2 software
;
_exptl_crystal_colour colorless
_exptl_crystal_density_diffrn 1.352
_exptl_crystal_density_method 'not measured'
_exptl_crystal_description Block
_exptl_crystal_F_000 816
_exptl_crystal_size_max 0.35
_exptl_crystal_size_mid 0.35
_exptl_crystal_size_min 0.27
_refine_diff_density_max 0.823
_refine_diff_density_min -0.702
_refine_diff_density_rms 0.069
_refine_ls_extinction_method none
_refine_ls_goodness_of_fit_ref 1.035
_refine_ls_hydrogen_treatment constr
_refine_ls_matrix_type full
_refine_ls_number_parameters 205
_refine_ls_number_reflns 4337
_refine_ls_number_restraints 0
_refine_ls_restrained_S_all 1.035
_refine_ls_R_factor_all 0.0358
_refine_ls_R_factor_gt 0.0300
_refine_ls_shift/su_max 0.002
_refine_ls_shift/su_mean 0.000
_refine_ls_structure_factor_coef Fsqd
_refine_ls_weighting_details 'calc w=1/[\s^2^(Fo^2^)+(0.0489P)^2^+0.7023P] where P=(Fo^2^+2Fc^2^)/3'
_refine_ls_weighting_scheme calc
_refine_ls_wR_factor_gt 0.0788
_refine_ls_wR_factor_ref 0.0817
_reflns_number_gt 3846
_reflns_number_total 4337
_reflns_threshold_expression >2sigma(I)
_cod_data_source_file jo100915e_si_004.cif
_cod_data_source_block 3g-Si-maj
_cod_original_sg_symbol_H-M 'P 21/c'
_cod_database_code 4025558

loop_
_symmetry_equiv_pos_as_xyz
'x, y, z'
'-x, y+1/2, -z+1/2'
'-x, -y, -z'
'x, -y-1/2, z-1/2'

loop_
_atom_site_label
_atom_site_type_symbol
_atom_site_fract_x
_atom_site_fract_y
_atom_site_fract_z
_atom_site_U_iso_or_equiv
_atom_site_adp_type
_atom_site_occupancy
_atom_site_symmetry_multiplicity
_atom_site_calc_flag
_atom_site_refinement_flags
_atom_site_disorder_assembly
_atom_site_disorder_group
Br1 Br 0.590143(12) 0.92290(2) 0.884762(15) 0.02465(8) Uani 1 1 d . . .
Si1 Si 0.75916(3) 0.36106(5) 0.74145(3) 0.01286(11) Uani 1 1 d . . .
O3 O 0.53784(9) 0.34651(18) 0.89858(11) 0.0280(3) Uani 1 1 d . . .
O2 O 0.60856(8) 0.47787(15) 0.81461(9) 0.0181(3) Uani 1 1 d . . .
O1 O 0.75606(8) 0.54048(14) 0.76691(9) 0.0149(2) Uani 1 1 d . . .
C6 C 0.84510(14) 0.4611(2) 0.61004(15) 0.0249(4) Uani 1 1 d . . .
H6A H 0.7892 0.4437 0.5551 0.037 Uiso 1 1 calc R . .
H6B H 0.8943 0.4507 0.5849 0.037 Uiso 1 1 calc R . .
H6C H 0.8453 0.5627 0.6368 0.037 Uiso 1 1 calc R . .
C1 C 0.94380(12) 0.3729(3) 0.77843(15) 0.0248(4) Uani 1 1 d . . .
H1A H 0.9922 0.3616 0.7522 0.037 Uiso 1 1 calc R . .
H1B H 0.9510 0.2997 0.8323 0.037 Uiso 1 1 calc R . .
H1C H 0.9447 0.4747 0.8050 0.037 Uiso 1 1 calc R . .
C10 C 0.71503(13) 0.8449(2) 0.69517(15) 0.0231(4) Uani 1 1 d . . .
H10A H 0.7209 0.7636 0.6513 0.035 Uiso 1 1 calc R . .
H10B H 0.7425 0.9363 0.6810 0.035 Uiso 1 1 calc R . .
H10C H 0.6523 0.8638 0.6828 0.035 Uiso 1 1 calc R . .
C8 C 0.65532(12) 0.3048(2) 0.63984(14) 0.0234(4) Uani 1 1 d . . .
H8A H 0.6471 0.3671 0.5803 0.035 Uiso 1 1 calc R . .
H8B H 0.6051 0.3188 0.6629 0.035 Uiso 1 1 calc R . .
H8C H 0.6591 0.1990 0.6228 0.035 Uiso 1 1 calc R . .
C16 C 0.55299(12) 0.6177(2) 0.91585(14) 0.0226(4) Uani 1 1 d . . .
H16 H 0.5250 0.6423 0.9628 0.027 Uiso 1 1 calc R . .
C17 C 0.85787(13) 0.1880(2) 0.65101(15) 0.0214(4) Uani 1 1 d . . .
H17A H 0.9071 0.1816 0.6257 0.032 Uiso 1 1 calc R . .
H17B H 0.8022 0.1686 0.5960 0.032 Uiso 1 1 calc R . .
H17C H 0.8659 0.1131 0.7041 0.032 Uiso 1 1 calc R . .
C12 C 0.91067(12) 0.7599(2) 0.94271(14) 0.0213(4) Uani 1 1 d . . .
H12A H 0.9748 0.7539 0.9549 0.026 Uiso 1 1 calc R . .
H12B H 0.9012 0.8401 0.9863 0.026 Uiso 1 1 calc R . .
C7 C 0.77728(13) 0.2370(2) 0.85295(14) 0.0210(4) Uani 1 1 d . . .
H7A H 0.7248 0.2391 0.8727 0.032 Uiso 1 1 calc R . .
H7B H 0.8285 0.2730 0.9088 0.032 Uiso 1 1 calc R . .
H7C H 0.7881 0.1340 0.8359 0.032 Uiso 1 1 calc R . .
C5 C 0.56298(12) 0.4661(2) 0.87975(14) 0.0211(4) Uani 1 1 d . . .
C15 C 0.59023(11) 0.7141(2) 0.87074(13) 0.0200(4) Uani 1 1 d . . .
C11 C 0.86204(12) 0.8011(2) 0.83281(14) 0.0189(4) Uani 1 1 d . . .
H11A H 0.8787 0.7290 0.7893 0.023 Uiso 1 1 calc R . .
H11B H 0.8809 0.9024 0.8197 0.023 Uiso 1 1 calc R . .
C13 C 0.87923(12) 0.6102(2) 0.97092(13) 0.0190(4) Uani 1 1 d . . .
H13A H 0.8982 0.5274 0.9364 0.023 Uiso 1 1 calc R . .
H13B H 0.9066 0.5942 1.0442 0.023 Uiso 1 1 calc R . .
C9 C 0.76097(11) 0.7997(2) 0.80520(13) 0.0171(4) Uani 1 1 d . . .
H9 H 0.7452 0.8754 0.8483 0.020 Uiso 1 1 calc R . .
C14 C 0.77883(11) 0.6079(2) 0.94138(13) 0.0166(4) Uani 1 1 d . . .
H14A H 0.7608 0.6826 0.9823 0.020 Uiso 1 1 calc R . .
H14B H 0.7600 0.5075 0.9564 0.020 Uiso 1 1 calc R . .
C4 C 0.63023(11) 0.6333(2) 0.80299(13) 0.0161(3) Uani 1 1 d . . .
H4 H 0.5999 0.6657 0.7319 0.019 Uiso 1 1 calc R . .
C2 C 0.85532(11) 0.3456(2) 0.69367(13) 0.0159(3) Uani 1 1 d . . .
C3 C 0.73183(11) 0.6432(2) 0.82963(12) 0.0132(3) Uani 1 1 d . . .

loop_
_atom_site_aniso_label
_atom_site_aniso_U_11
_atom_site_aniso_U_22
_atom_site_aniso_U_33
_atom_site_aniso_U_23
_atom_site_aniso_U_13
_atom_site_aniso_U_12
Br1 0.01623(11) 0.02671(13) 0.03114(12) -0.00781(8) 0.00835(8) 0.00227(7)
Si1 0.0123(2) 0.0136(2) 0.0125(2) -0.00080(17) 0.00405(17) -0.00218(18)
O3 0.0214(7) 0.0347(9) 0.0296(7) 0.0084(6) 0.0110(6) -0.0049(6)
O2 0.0153(6) 0.0215(7) 0.0191(6) 0.0001(5) 0.0080(5) -0.0049(5)
O1 0.0165(6) 0.0141(6) 0.0163(6) -0.0004(5) 0.0086(5) -0.0008(5)
C6 0.0354(11) 0.0208(10) 0.0264(10) 0.0028(8) 0.0209(9) 0.0019(8)
C1 0.0143(8) 0.0330(11) 0.0281(10) -0.0065(8) 0.0086(7) -0.0019(8)
C10 0.0231(9) 0.0209(10) 0.0267(10) 0.0071(8) 0.0102(8) 0.0020(8)
C8 0.0164(8) 0.0279(11) 0.0235(9) -0.0070(8) 0.0039(7) -0.0039(8)
C16 0.0143(8) 0.0359(11) 0.0191(9) 0.0003(8) 0.0075(7) 0.0011(8)
C17 0.0249(9) 0.0180(9) 0.0252(9) -0.0018(7) 0.0136(8) 0.0009(7)
C12 0.0152(8) 0.0232(10) 0.0258(9) -0.0069(8) 0.0076(7) -0.0039(7)
C7 0.0285(10) 0.0172(9) 0.0197(9) 0.0033(7) 0.0114(7) -0.0010(8)
C5 0.0113(8) 0.0334(11) 0.0188(9) 0.0037(8) 0.0055(7) -0.0015(8)
C15 0.0118(8) 0.0286(11) 0.0183(8) -0.0009(7) 0.0036(7) 0.0026(7)
C11 0.0174(8) 0.0159(9) 0.0265(9) -0.0027(7) 0.0116(7) -0.0033(7)
C13 0.0139(8) 0.0252(10) 0.0161(8) -0.0018(7) 0.0031(7) -0.0006(7)
C9 0.0172(8) 0.0143(9) 0.0213(8) 0.0000(7) 0.0087(7) -0.0004(7)
C14 0.0148(8) 0.0211(9) 0.0139(8) 0.0003(7) 0.0049(6) -0.0016(7)
C4 0.0140(8) 0.0179(9) 0.0159(8) 0.0004(7) 0.0046(6) -0.0007(7)
C2 0.0164(8) 0.0154(9) 0.0167(8) -0.0014(6) 0.0067(6) -0.0008(7)
C3 0.0119(8) 0.0152(9) 0.0129(7) -0.0006(6) 0.0050(6) 0.0002(6)

loop_
_atom_type_symbol
_atom_type_description
_atom_type_scat_dispersion_real
_atom_type_scat_dispersion_imag
_atom_type_scat_source
C C 0.0033 0.0016 'International Tables Vol C Tables 4.2.6.8 and 6.1.1.4'
H H 0.0000 0.0000 'International Tables Vol C Tables 4.2.6.8 and 6.1.1.4'
O O 0.0106 0.0060 'International Tables Vol C Tables 4.2.6.8 and 6.1.1.4'
Si Si 0.0817 0.0704 'International Tables Vol C Tables 4.2.6.8 and 6.1.1.4'
Br Br -0.2901 2.4595 'International Tables Vol C Tables 4.2.6.8 and 6.1.1.4'

loop_
_geom_angle_atom_site_label_1
_geom_angle_atom_site_label_2
_geom_angle_atom_site_label_3
_geom_angle
_geom_angle_site_symmetry_1
_geom_angle_site_symmetry_3
_geom_angle_publ_flag
O1 Si1 C8 110.13(8) . . ?
O1 Si1 C7 113.35(8) . . ?
C8 Si1 C7 109.45(9) . . ?
O1 Si1 C2 103.85(7) . . ?
C8 Si1 C2 109.35(8) . . ?
C7 Si1 C2 110.55(8) . . ?
C5 O2 C4 110.90(14) . . ?
C3 O1 Si1 143.06(11) . . ?
C2 C6 H6A 109.5 . . ?
C2 C6 H6B 109.5 . . ?
H6A C6 H6B 109.5 . . ?
C2 C6 H6C 109.5 . . ?
H6A C6 H6C 109.5 . . ?
H6B C6 H6C 109.5 . . ?
C2 C1 H1A 109.5 . . ?
C2 C1 H1B 109.5 . . ?
H1A C1 H1B 109.5 . . ?
C2 C1 H1C 109.5 . . ?
H1A C1 H1C 109.5 . . ?
H1B C1 H1C 109.5 . . ?
C9 C10 H10A 109.5 . . ?
C9 C10 H10B 109.5 . . ?
H10A C10 H10B 109.5 . . ?
C9 C10 H10C 109.5 . . ?
H10A C10 H10C 109.5 . . ?
H10B C10 H10C 109.5 . . ?
Si1 C8 H8A 109.5 . . ?
Si1 C8 H8B 109.5 . . ?
H8A C8 H8B 109.5 . . ?
Si1 C8 H8C 109.5 . . ?
H8A C8 H8C 109.5 . . ?
H8B C8 H8C 109.5 . . ?
C15 C16 C5 107.57(17) . . ?
C15 C16 H16 126.2 . . ?
C5 C16 H16 126.2 . . ?
C2 C17 H17A 109.5 . . ?
C2 C17 H17B 109.5 . . ?
H17A C17 H17B 109.5 . . ?
C2 C17 H17C 109.5 . . ?
H17A C17 H17C 109.5 . . ?
H17B C17 H17C 109.5 . . ?
C13 C12 C11 112.12(15) . . ?
C13 C12 H12A 109.2 . . ?
C11 C12 H12A 109.2 . . ?
C13 C12 H12B 109.2 . . ?
C11 C12 H12B 109.2 . . ?
H12A C12 H12B 107.9 . . ?
Si1 C7 H7A 109.5 . . ?
Si1 C7 H7B 109.5 . . ?
H7A C7 H7B 109.5 . . ?
Si1 C7 H7C 109.5 . . ?
H7A C7 H7C 109.5 . . ?
H7B C7 H7C 109.5 . . ?
O3 C5 O2 121.28(19) . . ?
O3 C5 C16 130.47(18) . . ?
O2 C5 C16 108.25(16) . . ?
C16 C15 C4 111.19(18) . . ?
C16 C15 Br1 124.94(15) . . ?
C4 C15 Br1 123.84(14) . . ?
C12 C11 C9 112.53(15) . . ?
C12 C11 H11A 109.1 . . ?
C9 C11 H11A 109.1 . . ?
C12 C11 H11B 109.1 . . ?
C9 C11 H11B 109.1 . . ?
H11A C11 H11B 107.8 . . ?
C14 C13 C12 110.89(15) . . ?
C14 C13 H13A 109.5 . . ?
C12 C13 H13A 109.5 . . ?
C14 C13 H13B 109.5 . . ?
C12 C13 H13B 109.5 . . ?
H13A C13 H13B 108.0 . . ?
C10 C9 C11 110.75(15) . . ?
C10 C9 C3 112.78(15) . . ?
C11 C9 C3 109.10(14) . . ?
C10 C9 H9 108.0 . . ?
C11 C9 H9 108.0 . . ?
C3 C9 H9 108.0 . . ?
C13 C14 C3 112.32(15) . . ?
C13 C14 H14A 109.1 . . ?
C3 C14 H14A 109.1 . . ?
C13 C14 H14B 109.1 . . ?
C3 C14 H14B 109.1 . . ?
H14A C14 H14B 107.9 . . ?
O2 C4 C15 102.07(14) . . ?
O2 C4 C3 107.60(14) . . ?
C15 C4 C3 117.67(14) . . ?
O2 C4 H4 109.7 . . ?
C15 C4 H4 109.7 . . ?
C3 C4 H4 109.7 . . ?
C17 C2 C6 108.54(15) . . ?
C17 C2 C1 108.01(15) . . ?
C6 C2 C1 108.82(16) . . ?
C17 C2 Si1 110.06(12) . . ?
C6 C2 Si1 110.13(13) . . ?
C1 C2 Si1 111.21(12) . . ?
O1 C3 C14 111.71(14) . . ?
O1 C3 C9 105.58(13) . . ?
C14 C3 C9 109.62(14) . . ?
O1 C3 C4 107.82(13) . . ?
C14 C3 C4 110.09(14) . . ?
C9 C3 C4 111.95(14) . . ?

loop_
_geom_bond_atom_site_label_1
_geom_bond_atom_site_label_2
_geom_bond_distance
_geom_bond_site_symmetry_2
_geom_bond_publ_flag
Br1 C15 1.870(2) . ?
Si1 O1 1.6422(13) . ?
Si1 C8 1.8624(18) . ?
Si1 C7 1.8677(18) . ?
Si1 C2 1.9000(18) . ?
O3 C5 1.201(3) . ?
O2 C5 1.369(2) . ?
O2 C4 1.450(2) . ?
O1 C3 1.422(2) . ?
C6 C2 1.535(3) . ?
C6 H6A 0.9800 . ?
C6 H6B 0.9800 . ?
C6 H6C 0.9800 . ?
C1 C2 1.536(2) . ?
C1 H1A 0.9800 . ?
C1 H1B 0.9800 . ?
C1 H1C 0.9800 . ?
C10 C9 1.533(3) . ?
C10 H10A 0.9800 . ?
C10 H10B 0.9800 . ?
C10 H10C 0.9800 . ?
C8 H8A 0.9800 . ?
C8 H8B 0.9800 . ?
C8 H8C 0.9800 . ?
C16 C15 1.331(3) . ?
C16 C5 1.473(3) . ?
C16 H16 0.9500 . ?
C17 C2 1.534(2) . ?
C17 H17A 0.9800 . ?
C17 H17B 0.9800 . ?
C17 H17C 0.9800 . ?
C12 C13 1.527(3) . ?
C12 C11 1.529(3) . ?
C12 H12A 0.9900 . ?
C12 H12B 0.9900 . ?
C7 H7A 0.9800 . ?
C7 H7B 0.9800 . ?
C7 H7C 0.9800 . ?
C15 C4 1.512(3) . ?
C11 C9 1.540(2) . ?
C11 H11A 0.9900 . ?
C11 H11B 0.9900 . ?
C13 C14 1.527(2) . ?
C13 H13A 0.9900 . ?
C13 H13B 0.9900 . ?
C9 C3 1.547(2) . ?
C9 H9 1.0000 . ?
C14 C3 1.536(2) . ?
C14 H14A 0.9900 . ?
C14 H14B 0.9900 . ?
C4 C3 1.552(2) . ?
C4 H4 1.0000 . ?
